data_1505215
loop_
_publ_author_name
'Briseno, Alejandro L.'
'Mannsfeld, Stefan C. B.'
'Reese, Colin'
'Hancock, Jessica M.'
'Xiong, Yujie'
'Jenekhe, Samson A.'
'Bao, Zhenan'
'Xia, Younan'

_publ_section_title
;
 Perylenediimide nanowires and their use in fabricating field-effect
 transistors and complementary inverters.
;
_journal_issue 9
_journal_name_full 'Nano letters'
_journal_page_first 2847
_journal_page_last 2853
_journal_paper_doi 10.1021/nl071495u
_journal_volume 7
_journal_year 2007
_chemical_formula_moiety 'C40 H42 N2 O4'
_chemical_formula_sum 'C40 H42 N2 O4'
_chemical_formula_weight 614.76
_chemical_name_common Alexf002
_chemical_name_systematic Alex002
_space_group_IT_number 2
_symmetry_cell_setting triclinic
_symmetry_Int_Tables_number 2
_symmetry_space_group_name_Hall '-P 1'
_symmetry_space_group_name_H-M 'P -1'
_atom_sites_solution_hydrogens geom
_atom_sites_solution_primary direct
_atom_sites_solution_secondary difmap
_audit_creation_method SHELXL-97
_cell_angle_alpha 85.993(9)
_cell_angle_beta 88.432(8)
_cell_angle_gamma 82.788(13)
_cell_formula_units_Z 1
_cell_length_a 4.6757(9)
_cell_length_b 8.5020(16)
_cell_length_c 19.718(5)
_cell_measurement_reflns_used 151
_cell_measurement_temperature 130(2)
_cell_volume 775.6(3)
_computing_cell_refinement 'HKL Scalepack (Otwinowski & Minor 1997)'
_computing_data_collection KappaCCD
_computing_data_reduction 'HKL Scalepack (Otwinowski & Minor 1997)'
_computing_molecular_graphics 'maXus, Zortep'
_computing_publication_material 'SHELXL-97 (Sheldrick, 1997)'
_computing_structure_refinement 'SHELXL-97 (Sheldrick, 1997)'
_computing_structure_solution 'SHELXS-97 (Sheldrick, 1997)'
_diffrn_ambient_temperature 130(2)
_diffrn_measured_fraction_theta_full 0.884
_diffrn_measured_fraction_theta_max 0.813
_diffrn_measurement_device_type 'Nonius KappaCCD'
_diffrn_measurement_method '\f and \w scans'
_diffrn_radiation_monochromator graphite
_diffrn_radiation_source 'fine-focus sealed tube'
_diffrn_radiation_type MoK\a
_diffrn_radiation_wavelength 0.71073
_diffrn_reflns_av_R_equivalents 0.1651
_diffrn_reflns_av_sigmaI/netI 0.2997
_diffrn_reflns_limit_h_max 4
_diffrn_reflns_limit_h_min -5
_diffrn_reflns_limit_k_max 10
_diffrn_reflns_limit_k_min -10
_diffrn_reflns_limit_l_max 23
_diffrn_reflns_limit_l_min -22
_diffrn_reflns_number 3838
_diffrn_reflns_theta_full 25.00
_diffrn_reflns_theta_max 26.02
_diffrn_reflns_theta_min 2.07
_exptl_absorpt_coefficient_mu 0.085
_exptl_absorpt_correction_T_max 0.9941
_exptl_absorpt_correction_T_min 0.9518
_exptl_absorpt_correction_type multi-scan
_exptl_absorpt_process_details HKL2000
_exptl_crystal_colour red
_exptl_crystal_density_diffrn 1.316
_exptl_crystal_density_method 'not measured'
_exptl_crystal_description needle
_exptl_crystal_F_000 328
_exptl_crystal_size_max 0.59
_exptl_crystal_size_mid 0.09
_exptl_crystal_size_min 0.07
_refine_diff_density_max 0.013
_refine_diff_density_min -0.007
_refine_diff_density_rms 0.002
_refine_ls_extinction_method none
_refine_ls_goodness_of_fit_ref 0.930
_refine_ls_hydrogen_treatment constr
_refine_ls_matrix_type full
_refine_ls_number_parameters 211
_refine_ls_number_reflns 2497
_refine_ls_number_restraints 0
_refine_ls_restrained_S_all 0.930
_refine_ls_R_factor_all 0.3145
_refine_ls_R_factor_gt 0.0910
_refine_ls_shift/su_max 0.040
_refine_ls_shift/su_mean 0.002
_refine_ls_structure_factor_coef Fsqd
_refine_ls_weighting_details 'calc w=1/[\s^2^(Fo^2^)+(0.0300P)^2^+0.0000P] where P=(Fo^2^+2Fc^2^)/3'
_refine_ls_weighting_scheme calc
_refine_ls_wR_factor_gt 0.1549
_refine_ls_wR_factor_ref 0.2247
_reflns_number_gt 604
_reflns_number_total 2497
_reflns_threshold_expression >2sigma(I)
_cod_data_source_file nl071495usi20070622_090901.cif
_cod_data_source_block shelxl
_cod_depositor_comments
;
The following automatic conversions were performed:

'_symmetry_cell_setting' value 'Triclinic' changed to 'triclinic'
according to /home/saulius/struct/CIF-dictionaries/cif_core.dic
dictionary named 'cif_core.dic' version 2.4.1 from 2010-06-29.

Automatic conversion script
Id: cif_fix_values 1715 2011-07-08 13:25:40Z adriana 
;
_cod_database_code 1505215

loop_
_symmetry_equiv_pos_as_xyz
'x, y, z'
'-x, -y, -z'

loop_
_atom_site_label
_atom_site_type_symbol
_atom_site_fract_x
_atom_site_fract_y
_atom_site_fract_z
_atom_site_U_iso_or_equiv
_atom_site_adp_type
_atom_site_occupancy
_atom_site_symmetry_multiplicity
_atom_site_calc_flag
_atom_site_refinement_flags
O1 O 0.5021(8) 0.5234(5) 0.1050(2) 0.124(3) Uani 1 1 d .
O2 O 0.1718(10) 0.8704(6) 0.2632(3) 0.141(3) Uani 1 1 d .
N1 N 0.3417(10) 0.6991(7) 0.1826(4) 0.118(3) Uani 1 1 d .
C1 C 0.1587(15) 0.8278(9) 0.2057(4) 0.120(3) Uani 1 1 d .
C2 C 0.3360(15) 0.6422(8) 0.1194(5) 0.116(3) Uani 1 1 d .
C3 C 0.1182(13) 0.7223(7) 0.0713(4) 0.108(3) Uani 1 1 d .
C4 C -0.0731(14) 0.8476(7) 0.0920(4) 0.111(3) Uani 1 1 d .
C5 C -0.0567(13) 0.9032(7) 0.1564(5) 0.113(3) Uani 1 1 d .
C6 C -0.2459(13) 1.0303(7) 0.1762(3) 0.115(3) Uani 1 1 d .
H6 H -0.2330 1.0676 0.2202 0.138 Uiso 1 1 calc R
C7 C -0.4570(13) 1.1045(7) 0.1315(4) 0.114(3) Uani 1 1 d .
H7 H -0.5874 1.1907 0.1463 0.137 Uiso 1 1 calc R
C8 C -0.4822(12) 1.0568(7) 0.0668(4) 0.102(3) Uani 1 1 d .
C9 C -0.2854(14) 0.9247(7) 0.0470(4) 0.104(3) Uani 1 1 d .
C10 C -0.2931(12) 0.8698(7) -0.0199(4) 0.105(3) Uani 1 1 d .
C11 C -0.0984(13) 0.7420(7) -0.0372(4) 0.115(3) Uani 1 1 d .
H11 H -0.1066 0.7027 -0.0809 0.138 Uiso 1 1 calc R
C12 C 0.1090(13) 0.6698(7) 0.0079(4) 0.111(3) Uani 1 1 d .
H12 H 0.2440 0.5839 -0.0054 0.133 Uiso 1 1 calc R
C13 C 0.5530(13) 0.6143(8) 0.2320(4) 0.130(3) Uani 1 1 d .
H13A H 0.6052 0.6887 0.2647 0.156 Uiso 1 1 calc R
H13B H 0.7306 0.5715 0.2076 0.156 Uiso 1 1 calc R
C14 C 0.4153(14) 0.4780(8) 0.2699(3) 0.131(3) Uani 1 1 d .
H14A H 0.3259 0.4182 0.2366 0.157 Uiso 1 1 calc R
H14B H 0.2608 0.5230 0.3009 0.157 Uiso 1 1 calc R
C15 C 0.6382(14) 0.3620(8) 0.3119(4) 0.136(3) Uani 1 1 d .
H15A H 0.8019 0.3232 0.2820 0.164 Uiso 1 1 calc R
H15B H 0.7142 0.4183 0.3485 0.164 Uiso 1 1 calc R
C16 C 0.4937(13) 0.2214(9) 0.3429(3) 0.140(3) Uani 1 1 d .
H16A H 0.3989 0.1732 0.3066 0.168 Uiso 1 1 calc R
H16B H 0.3430 0.2598 0.3762 0.168 Uiso 1 1 calc R
C17 C 0.7138(14) 0.0942(9) 0.3788(4) 0.139(4) Uani 1 1 d .
H17A H 0.8722 0.0615 0.3464 0.167 Uiso 1 1 calc R
H17B H 0.7980 0.1401 0.4172 0.167 Uiso 1 1 calc R
C18 C 0.5738(14) -0.0506(10) 0.4050(3) 0.145(4) Uani 1 1 d .
H18A H 0.4721 -0.0892 0.3673 0.174 Uiso 1 1 calc R
H18B H 0.4285 -0.0192 0.4406 0.174 Uiso 1 1 calc R
C19 C 0.7898(16) -0.1851(10) 0.4344(4) 0.160(4) Uani 1 1 d .
H19A H 0.8918 -0.1473 0.4722 0.192 Uiso 1 1 calc R
H19B H 0.9349 -0.2176 0.3989 0.192 Uiso 1 1 calc R
C20 C 0.6400(15) -0.3283(10) 0.4603(3) 0.160(4) Uani 1 1 d .
H20A H 0.7850 -0.4156 0.4761 0.192 Uiso 1 1 calc R
H20B H 0.5310 -0.3625 0.4234 0.192 Uiso 1 1 calc R
H20C H 0.5080 -0.2986 0.4981 0.192 Uiso 1 1 calc R

loop_
_atom_site_aniso_label
_atom_site_aniso_U_11
_atom_site_aniso_U_22
_atom_site_aniso_U_33
_atom_site_aniso_U_23
_atom_site_aniso_U_13
_atom_site_aniso_U_12
O1 0.114(4) 0.091(4) 0.165(5) 0.007(3) -0.012(3) -0.007(2)
O2 0.119(4) 0.141(5) 0.157(5) -0.018(4) -0.014(4) 0.009(3)
N1 0.084(4) 0.106(5) 0.160(6) 0.000(4) -0.008(4) -0.003(3)
C1 0.105(5) 0.098(6) 0.154(8) -0.006(5) -0.004(6) -0.004(4)
C2 0.115(5) 0.073(5) 0.161(8) 0.003(5) -0.004(5) -0.018(4)
C3 0.091(5) 0.065(4) 0.164(8) 0.016(4) -0.030(5) -0.004(3)
C4 0.100(5) 0.077(5) 0.156(7) 0.004(5) -0.016(5) -0.015(4)
C5 0.087(5) 0.086(5) 0.165(8) -0.007(5) -0.005(5) -0.009(3)
C6 0.094(5) 0.100(5) 0.151(7) -0.007(4) -0.008(4) -0.013(4)
C7 0.103(5) 0.088(5) 0.148(7) 0.008(5) -0.004(5) -0.007(4)
C8 0.084(4) 0.090(5) 0.134(6) -0.005(4) 0.007(4) -0.019(3)
C9 0.094(5) 0.079(5) 0.140(7) -0.008(4) 0.003(4) -0.014(3)
C10 0.091(5) 0.076(5) 0.147(7) 0.017(4) -0.015(4) -0.017(4)
C11 0.096(4) 0.068(4) 0.183(7) -0.005(4) -0.016(5) -0.012(3)
C12 0.086(5) 0.092(5) 0.157(7) 0.001(4) -0.015(4) -0.016(3)
C13 0.089(5) 0.136(6) 0.165(7) -0.005(5) -0.021(4) -0.010(4)
C14 0.104(5) 0.132(6) 0.150(7) 0.006(5) 0.007(4) 0.004(4)
C15 0.106(5) 0.143(7) 0.154(7) 0.003(5) -0.006(5) 0.000(5)
C16 0.080(5) 0.163(7) 0.162(7) 0.031(5) 0.006(4) 0.017(4)
C17 0.096(5) 0.180(8) 0.128(6) 0.015(5) 0.008(4) 0.017(5)
C18 0.105(5) 0.199(8) 0.113(6) 0.029(5) 0.005(4) 0.030(5)
C19 0.127(6) 0.189(9) 0.138(7) 0.050(5) 0.029(5) 0.039(6)
C20 0.129(6) 0.210(9) 0.120(6) 0.042(6) 0.020(5) 0.032(6)

loop_
_atom_type_symbol
_atom_type_description
_atom_type_scat_dispersion_real
_atom_type_scat_dispersion_imag
_atom_type_scat_source
C C 0.0033 0.0016 'International Tables Vol C Tables 4.2.6.8 and 6.1.1.4'
H H 0.0000 0.0000 'International Tables Vol C Tables 4.2.6.8 and 6.1.1.4'
N N 0.0061 0.0033 'International Tables Vol C Tables 4.2.6.8 and 6.1.1.4'
O O 0.0106 0.0060 'International Tables Vol C Tables 4.2.6.8 and 6.1.1.4'

loop_
_geom_angle_atom_site_label_1
_geom_angle_atom_site_label_2
_geom_angle_atom_site_label_3
_geom_angle
_geom_angle_site_symmetry_3
C2 N1 C1 125.4(7) .
C2 N1 C13 117.8(6) .
C1 N1 C13 116.8(7) .
O2 C1 N1 122.0(7) .
O2 C1 C5 123.0(7) .
N1 C1 C5 115.0(7) .
O1 C2 N1 120.0(7) .
O1 C2 C3 122.1(8) .
N1 C2 C3 117.8(7) .
C12 C3 C4 121.4(7) .
C12 C3 C2 119.2(7) .
C4 C3 C2 119.3(8) .
C3 C4 C5 120.9(7) .
C3 C4 C9 120.1(8) .
C5 C4 C9 118.9(7) .
C6 C5 C4 120.5(7) .
C6 C5 C1 117.9(8) .
C4 C5 C1 121.6(7) .
C5 C6 C7 120.0(7) .
C5 C6 H6 120.0 .
C7 C6 H6 120.0 .
C8 C7 C6 122.3(6) .
C8 C7 H7 118.8 .
C6 C7 H7 118.8 .
C7 C8 C9 117.0(7) .
C7 C8 C10 123.1(7) 2_475
C9 C8 C10 119.8(7) 2_475
C4 C9 C8 121.1(8) .
C4 C9 C10 118.3(6) .
C8 C9 C10 120.6(7) .
C11 C10 C9 118.8(6) .
C11 C10 C8 121.5(8) 2_475
C9 C10 C8 119.6(6) 2_475
C10 C11 C12 121.5(7) .
C10 C11 H11 119.3 .
C12 C11 H11 119.3 .
C3 C12 C11 119.8(6) .
C3 C12 H12 120.1 .
C11 C12 H12 120.1 .
N1 C13 C14 108.6(5) .
N1 C13 H13A 110.0 .
C14 C13 H13A 110.0 .
N1 C13 H13B 110.0 .
C14 C13 H13B 110.0 .
H13A C13 H13B 108.3 .
C13 C14 C15 112.3(6) .
C13 C14 H14A 109.1 .
C15 C14 H14A 109.1 .
C13 C14 H14B 109.1 .
C15 C14 H14B 109.1 .
H14A C14 H14B 107.9 .
C16 C15 C14 109.6(5) .
C16 C15 H15A 109.7 .
C14 C15 H15A 109.7 .
C16 C15 H15B 109.7 .
C14 C15 H15B 109.7 .
H15A C15 H15B 108.2 .
C15 C16 C17 111.5(6) .
C15 C16 H16A 109.3 .
C17 C16 H16A 109.3 .
C15 C16 H16B 109.3 .
C17 C16 H16B 109.3 .
H16A C16 H16B 108.0 .
C18 C17 C16 111.4(6) .
C18 C17 H17A 109.3 .
C16 C17 H17A 109.3 .
C18 C17 H17B 109.3 .
C16 C17 H17B 109.3 .
H17A C17 H17B 108.0 .
C17 C18 C19 112.8(6) .
C17 C18 H18A 109.0 .
C19 C18 H18A 109.0 .
C17 C18 H18B 109.0 .
C19 C18 H18B 109.0 .
H18A C18 H18B 107.8 .
C18 C19 C20 111.2(7) .
C18 C19 H19A 109.4 .
C20 C19 H19A 109.4 .
C18 C19 H19B 109.4 .
C20 C19 H19B 109.4 .
H19A C19 H19B 108.0 .
C19 C20 H20A 109.5 .
C19 C20 H20B 109.5 .
H20A C20 H20B 109.5 .
C19 C20 H20C 109.5 .
H20A C20 H20C 109.5 .
H20B C20 H20C 109.5 .

loop_
_geom_bond_atom_site_label_1
_geom_bond_atom_site_label_2
_geom_bond_distance
_geom_bond_site_symmetry_2
O1 C2 1.239(7) .
O2 C1 1.220(7) .
N1 C2 1.371(8) .
N1 C1 1.396(8) .
N1 C13 1.490(7) .
C1 C5 1.475(9) .
C2 C3 1.479(8) .
C3 C12 1.360(8) .
C3 C4 1.379(8) .
C4 C5 1.392(8) .
C4 C9 1.416(8) .
C5 C6 1.380(7) .
C6 C7 1.401(7) .
C6 H6 0.9500 .
C7 C8 1.377(7) .
C7 H7 0.9500 .
C8 C9 1.429(7) .
C8 C10 1.469(8) 2_475
C9 C10 1.432(7) .
C10 C11 1.383(7) .
C10 C8 1.469(8) 2_475
C11 C12 1.389(7) .
C11 H11 0.9500 .
C12 H12 0.9500 .
C13 C14 1.535(9) .
C13 H13A 0.9900 .
C13 H13B 0.9900 .
C14 C15 1.555(8) .
C14 H14A 0.9900 .
C14 H14B 0.9900 .
C15 C16 1.529(8) .
C15 H15A 0.9900 .
C15 H15B 0.9900 .
C16 C17 1.544(7) .
C16 H16A 0.9900 .
C16 H16B 0.9900 .
C17 C18 1.518(9) .
C17 H17A 0.9900 .
C17 H17B 0.9900 .
C18 C19 1.521(8) .
C18 H18A 0.9900 .
C18 H18B 0.9900 .
C19 C20 1.531(9) .
C19 H19A 0.9900 .
C19 H19B 0.9900 .
C20 H20A 0.9800 .
C20 H20B 0.9800 .
C20 H20C 0.9800 .

loop_
_geom_torsion_atom_site_label_1
_geom_torsion_atom_site_label_2
_geom_torsion_atom_site_label_3
_geom_torsion_atom_site_label_4
_geom_torsion
_geom_torsion_site_symmetry_1
_geom_torsion_site_symmetry_4
C2 N1 C1 O2 178.5(8) . .
C13 N1 C1 O2 0.7(11) . .
C2 N1 C1 C5 0.8(10) . .
C13 N1 C1 C5 -177.0(6) . .
C1 N1 C2 O1 -177.4(6) . .
C13 N1 C2 O1 0.4(10) . .
C1 N1 C2 C3 -0.3(10) . .
C13 N1 C2 C3 177.5(6) . .
O1 C2 C3 C12 -3.6(10) . .
N1 C2 C3 C12 179.3(6) . .
O1 C2 C3 C4 175.7(6) . .
N1 C2 C3 C4 -1.4(10) . .
C12 C3 C4 C5 -178.2(6) . .
C2 C3 C4 C5 2.4(10) . .
C12 C3 C4 C9 0.0(10) . .
C2 C3 C4 C9 -179.3(5) . .
C3 C4 C5 C6 178.9(6) . .
C9 C4 C5 C6 0.6(9) . .
C3 C4 C5 C1 -1.9(10) . .
C9 C4 C5 C1 179.8(6) . .
O2 C1 C5 C6 1.8(11) . .
N1 C1 C5 C6 179.5(6) . .
O2 C1 C5 C4 -177.4(7) . .
N1 C1 C5 C4 0.3(10) . .
C4 C5 C6 C7 0.1(9) . .
C1 C5 C6 C7 -179.1(6) . .
C5 C6 C7 C8 -1.0(10) . .
C6 C7 C8 C9 1.2(9) . .
C6 C7 C8 C10 178.3(5) . 2_475
C3 C4 C9 C8 -178.7(6) . .
C5 C4 C9 C8 -0.4(9) . .
C3 C4 C9 C10 -0.5(9) . .
C5 C4 C9 C10 177.8(6) . .
C7 C8 C9 C4 -0.5(9) . .
C10 C8 C9 C4 -177.7(5) 2_475 .
C7 C8 C9 C10 -178.6(6) . .
C10 C8 C9 C10 4.2(9) 2_475 .
C4 C9 C10 C11 1.5(8) . .
C8 C9 C10 C11 179.8(5) . .
C4 C9 C10 C8 177.6(5) . 2_475
C8 C9 C10 C8 -4.2(9) . 2_475
C9 C10 C11 C12 -2.2(9) . .
C8 C10 C11 C12 -178.2(5) 2_475 .
C4 C3 C12 C11 -0.6(10) . .
C2 C3 C12 C11 178.7(6) . .
C10 C11 C12 C3 1.7(10) . .
C2 N1 C13 C14 -86.8(8) . .
C1 N1 C13 C14 91.2(7) . .
N1 C13 C14 C15 168.5(5) . .
C13 C14 C15 C16 -174.8(6) . .
C14 C15 C16 C17 174.0(5) . .
C15 C16 C17 C18 -175.8(7) . .
C16 C17 C18 C19 174.3(5) . .
C17 C18 C19 C20 179.9(6) . .
